data_8105700
loop_
_publ_author_name
'Wen, Ya-Xin'
'Guo, Ya-Fei'
'Dong, Le'
'Ma, Jun-Ying'
'Fan, Bing-You'

_publ_section_title
;
 Crystal structure of 4-Hydroxy-3-(naphthalen-2-ylthio)pent-3-en-2-one,
 C15H14O2S
;
_journal_issue 3
_journal_name_full 'Zeitschrift f\"ur Kristallographie - New Crystal Structures'
_journal_page_first 373
_journal_page_last 375
_journal_paper_doi 10.1515/ncrs-2022-0064
_journal_volume 237
_journal_year 2022
_chemical_formula_moiety 'C15 H14 O2 S'
_chemical_formula_sum 'C15 H14 O2 S'
_chemical_formula_weight 258.32
_space_group_crystal_system monoclinic
_space_group_IT_number 14
_space_group_name_Hall '-P 2ybc'
_space_group_name_H-M_alt 'P 1 21/c 1'
_atom_sites_solution_hydrogens mixed
_atom_sites_solution_primary dual
_cell_angle_alpha 90
_cell_angle_beta 96.125(7)
_cell_angle_gamma 90
_cell_formula_units_Z 4
_cell_length_a 13.5881(11)
_cell_length_b 7.3129(9)
_cell_length_c 13.3284(11)
_cell_measurement_reflns_used 2301
_cell_measurement_temperature 288
_cell_measurement_theta_max 26.9080
_cell_measurement_theta_min 4.1120
_cell_volume 1316.9(2)
_computing_cell_refinement 'CrysAlisPro 1.171.40.53 (Rigaku OD, 2019)'
_computing_data_collection 'CrysAlisPro 1.171.40.53 (Rigaku OD, 2019)'
_computing_data_reduction 'CrysAlisPro 1.171.40.53 (Rigaku OD, 2019)'
_computing_molecular_graphics 'Olex2 1.3 (Dolomanov et al., 2009)'
_computing_publication_material 'Olex2 1.3 (Dolomanov et al., 2009)'
_computing_structure_refinement 'SHELXL 2014/7 (Sheldrick, 2015)'
_computing_structure_solution 'SHELXT 2014/5 (Sheldrick, 2014)'
_diffrn_ambient_temperature 288
_diffrn_detector 'CCD plate'
_diffrn_detector_area_resol_mean 8.0584
_diffrn_detector_type EosS2
_diffrn_measured_fraction_theta_full 0.997
_diffrn_measured_fraction_theta_max 0.832
_diffrn_measurement_details
;
List of Runs (angles in degrees, time in seconds):

  # Type    Start    End  Width  t~exp~   \w     \q     \k     \f   Frames
--------------------------------------------------------------------------
  1  \w    -41.00  -4.00   1.00   10.00    --  -13.64 128.00 135.00   37
  2  \w    -13.00  21.00   1.00   10.00    --  -13.64 -99.00-120.00   34
  3  \w     -7.00  22.00   1.00   10.00    --  -13.64 -99.00  60.00   29
  4  \w    -44.00  68.00   1.00   10.00    --   15.05   0.00  60.00  112
;
_diffrn_measurement_device 'four-circle diffractometer'
_diffrn_measurement_device_type 'SuperNova, Single source at offset/far, EosS2'
_diffrn_measurement_method '\w scans'
_diffrn_orient_matrix_type 'CrysAlisPro convention (1999,Acta A55,543-557)'
_diffrn_orient_matrix_UB_11 -0.0087824000
_diffrn_orient_matrix_UB_12 -0.0933165000
_diffrn_orient_matrix_UB_13 -0.0124823000
_diffrn_orient_matrix_UB_21 0.0516661000
_diffrn_orient_matrix_UB_22 -0.0166028000
_diffrn_orient_matrix_UB_23 0.0055508000
_diffrn_orient_matrix_UB_31 -0.0018740000
_diffrn_orient_matrix_UB_32 -0.0205692000
_diffrn_orient_matrix_UB_33 0.0518179000
_diffrn_radiation_monochromator mirror
_diffrn_radiation_probe x-ray
_diffrn_radiation_type 'Mo K\a'
_diffrn_radiation_wavelength 0.71073
_diffrn_reflns_av_R_equivalents 0.0218
_diffrn_reflns_av_unetI/netI 0.0444
_diffrn_reflns_Laue_measured_fraction_full 0.997
_diffrn_reflns_Laue_measured_fraction_max 0.832
_diffrn_reflns_limit_h_max 16
_diffrn_reflns_limit_h_min -12
_diffrn_reflns_limit_k_max 9
_diffrn_reflns_limit_k_min -5
_diffrn_reflns_limit_l_max 14
_diffrn_reflns_limit_l_min -17
_diffrn_reflns_number 5547
_diffrn_reflns_point_group_measured_fraction_full 0.997
_diffrn_reflns_point_group_measured_fraction_max 0.832
_diffrn_reflns_theta_full 25.242
_diffrn_reflns_theta_max 28.311
_diffrn_reflns_theta_min 3.450
_diffrn_source 'micro-focus sealed X-ray tube'
_diffrn_source_type 'SuperNova (Mo) X-ray Source'
_exptl_absorpt_coefficient_mu 0.236
_exptl_absorpt_correction_T_max 1.00000
_exptl_absorpt_correction_T_min 0.27878
_exptl_absorpt_correction_type multi-scan
_exptl_absorpt_process_details
;
CrysAlisPro 1.171.40.53 (Rigaku Oxford Diffraction, 2019)
Empirical absorption correction using spherical harmonics,
 implemented in SCALE3 ABSPACK scaling algorithm.
;
_exptl_crystal_colour 'clear brown'
_exptl_crystal_colour_lustre clear
_exptl_crystal_colour_primary brown
_exptl_crystal_density_diffrn 1.303
_exptl_crystal_description block
_exptl_crystal_F_000 544
_exptl_crystal_size_max 0.2
_exptl_crystal_size_mid 0.16
_exptl_crystal_size_min 0.15
_refine_diff_density_max 0.300
_refine_diff_density_min -0.274
_refine_diff_density_rms 0.042
_refine_ls_extinction_coef .
_refine_ls_extinction_method none
_refine_ls_goodness_of_fit_ref 1.083
_refine_ls_hydrogen_treatment mixed
_refine_ls_matrix_type full
_refine_ls_number_parameters 169
_refine_ls_number_reflns 2725
_refine_ls_number_restraints 0
_refine_ls_restrained_S_all 1.083
_refine_ls_R_factor_all 0.0808
_refine_ls_R_factor_gt 0.0570
_refine_ls_shift/su_max 0.000
_refine_ls_shift/su_mean 0.000
_refine_ls_structure_factor_coef Fsqd
_refine_ls_weighting_details 'w=1/[\s^2^(Fo^2^)+(0.0501P)^2^+0.4696P] where P=(Fo^2^+2Fc^2^)/3'
_refine_ls_weighting_scheme calc
_refine_ls_wR_factor_gt 0.1281
_refine_ls_wR_factor_ref 0.1402
_reflns_Friedel_coverage 0.000
_reflns_Friedel_fraction_full .
_reflns_Friedel_fraction_max .
_reflns_number_gt 2014
_reflns_number_total 2725
_reflns_threshold_expression 'I > 2\s(I)'
_cod_data_source_file suppl_j_ncrs-2022-0064_suppl.cif
_cod_data_source_block 2
_cod_database_code 8105700
_chemical_oxdiff_formula C1H1O1N1
_shelx_space_group_comment
;
The symmetry employed for this shelxl refinement is uniquely defined
by the following loop, which should always be used as a source of
symmetry information in preference to the above space-group names.
They are only intended as comments.
;
_reflns_odcompleteness_completeness 99.58
_reflns_odcompleteness_iscentric 1
_reflns_odcompleteness_theta 25.30
_olex2_refinement_description
;
1. Fixed Uiso
 At 1.2 times of:
  All C(H) groups
 At 1.5 times of:
  All C(H,H,H) groups
2.a Aromatic/amide H refined with riding coordinates:
 C1(H1A), C3(H3), C4(H4), C5(H5), C6(H6), C7(H7), C8(H8)
2.b Idealised Me refined as rotating group:
 C13(H13A,H13B,H13C), C15(H15A,H15B,H15C)
;
_olex2_submission_special_instructions 'No special instructions were received'
_oxdiff_exptl_absorpt_empirical_details
;
Empirical correction (ABSPACK) includes:
- Absorption correction using spherical harmonics
- Frame scaling
;
_oxdiff_exptl_absorpt_empirical_full_max 2.042
_oxdiff_exptl_absorpt_empirical_full_min 0.394

loop_
_space_group_symop_operation_xyz
'x, y, z'
'-x, y+1/2, -z+1/2'
'-x, -y, -z'
'x, -y-1/2, z-1/2'

loop_
_atom_site_label
_atom_site_type_symbol
_atom_site_fract_x
_atom_site_fract_y
_atom_site_fract_z
_atom_site_U_iso_or_equiv
_atom_site_adp_type
_atom_site_occupancy
_atom_site_site_symmetry_order
_atom_site_calc_flag
_atom_site_refinement_flags_posn
_atom_site_refinement_flags_adp
_atom_site_refinement_flags_occupancy
_atom_site_disorder_assembly
_atom_site_disorder_group
S1 S 0.14502(5) 0.74734(11) 0.61439(5) 0.0502(2) Uani 1 1 d . . . . .
O1 O 0.12386(15) 0.2882(3) 0.45978(18) 0.0690(6) Uani 1 1 d . . . . .
H1 H 0.102(3) 0.400(8) 0.376(4) 0.17(2) Uiso 1 1 d . . . . .
O2 O 0.07901(15) 0.5401(4) 0.34290(13) 0.0642(6) Uani 1 1 d . . . . .
C1 C 0.33959(17) 0.7432(4) 0.56455(16) 0.0389(6) Uani 1 1 d . . . . .
H1A H 0.3176 0.6754 0.5075 0.047 Uiso 1 1 calc R U . . .
C2 C 0.27362(17) 0.7959(4) 0.62994(16) 0.0389(6) Uani 1 1 d . . . . .
C3 C 0.30661(18) 0.8987(4) 0.71634(16) 0.0448(7) Uani 1 1 d . . . . .
H3 H 0.2616 0.9345 0.7605 0.054 Uiso 1 1 calc R U . . .
C4 C 0.40301(19) 0.9461(4) 0.73587(17) 0.0474(7) Uani 1 1 d . . . . .
H4 H 0.4232 1.0146 0.7931 0.057 Uiso 1 1 calc R U . . .
C5 C 0.57510(19) 0.9388(4) 0.6891(2) 0.0548(8) Uani 1 1 d . . . . .
H5 H 0.5976 1.0050 0.7466 0.066 Uiso 1 1 calc R U . . .
C6 C 0.6399(2) 0.8874(5) 0.6241(2) 0.0631(9) Uani 1 1 d . . . . .
H6 H 0.7065 0.9176 0.6376 0.076 Uiso 1 1 calc R U . . .
C7 C 0.6073(2) 0.7887(5) 0.5366(2) 0.0622(9) Uani 1 1 d . . . . .
H7 H 0.6524 0.7553 0.4920 0.075 Uiso 1 1 calc R U . . .
C8 C 0.51042(19) 0.7414(4) 0.51634(19) 0.0491(7) Uani 1 1 d . . . . .
H8 H 0.4897 0.6760 0.4581 0.059 Uiso 1 1 calc R U . . .
C9 C 0.44101(17) 0.7910(4) 0.58321(16) 0.0387(6) Uani 1 1 d . . . . .
C10 C 0.47349(17) 0.8931(4) 0.67077(16) 0.0410(6) Uani 1 1 d . . . . .
C11 C 0.12970(16) 0.5916(4) 0.51345(17) 0.0415(6) Uani 1 1 d . . . . .
C12 C 0.14117(17) 0.4027(5) 0.5316(2) 0.0524(7) Uani 1 1 d . . . . .
C13 C 0.1742(2) 0.3276(6) 0.6336(3) 0.0793(10) Uani 1 1 d . . . . .
H13A H 0.1764 0.1965 0.6302 0.119 Uiso 1 1 calc R U . . .
H13B H 0.1284 0.3640 0.6800 0.119 Uiso 1 1 calc R U . . .
H13C H 0.2389 0.3738 0.6562 0.119 Uiso 1 1 calc R U . . .
C14 C 0.09843(17) 0.6553(4) 0.41561(18) 0.0478(7) Uani 1 1 d . . . . .
C15 C 0.0846(2) 0.8509(5) 0.3894(2) 0.0712(9) Uani 1 1 d . . . . .
H15A H 0.0690 0.8630 0.3178 0.107 Uiso 1 1 calc R U . . .
H15B H 0.1444 0.9166 0.4104 0.107 Uiso 1 1 calc R U . . .
H15C H 0.0314 0.8998 0.4231 0.107 Uiso 1 1 calc R U . . .

loop_
_atom_site_aniso_label
_atom_site_aniso_U_11
_atom_site_aniso_U_22
_atom_site_aniso_U_33
_atom_site_aniso_U_23
_atom_site_aniso_U_13
_atom_site_aniso_U_12
S1 0.0412(4) 0.0563(6) 0.0533(4) -0.0141(3) 0.0068(3) -0.0035(3)
O1 0.0634(13) 0.0427(16) 0.0992(16) -0.0189(12) 0.0015(11) -0.0007(11)
O2 0.0743(14) 0.0653(17) 0.0530(11) -0.0162(11) 0.0068(9) -0.0157(13)
C1 0.0418(13) 0.0339(16) 0.0393(11) -0.0036(10) -0.0033(9) -0.0012(12)
C2 0.0424(13) 0.0321(17) 0.0405(12) 0.0007(10) -0.0039(9) 0.0006(12)
C3 0.0535(15) 0.0385(18) 0.0415(12) -0.0035(11) 0.0005(10) 0.0059(13)
C4 0.0591(16) 0.0343(18) 0.0450(13) -0.0051(11) -0.0117(11) -0.0001(14)
C5 0.0543(17) 0.040(2) 0.0648(16) 0.0033(13) -0.0158(12) -0.0108(14)
C6 0.0419(15) 0.061(2) 0.083(2) 0.0164(17) -0.0098(13) -0.0152(16)
C7 0.0477(16) 0.068(3) 0.0718(18) 0.0129(16) 0.0125(13) -0.0032(16)
C8 0.0477(15) 0.047(2) 0.0521(14) 0.0012(12) 0.0036(10) -0.0028(14)
C9 0.0422(13) 0.0274(16) 0.0448(12) 0.0057(10) -0.0030(9) -0.0015(11)
C10 0.0453(14) 0.0278(16) 0.0472(13) 0.0060(11) -0.0077(10) -0.0024(12)
C11 0.0318(12) 0.0410(18) 0.0519(13) -0.0093(12) 0.0052(9) -0.0065(12)
C12 0.0300(13) 0.049(2) 0.0771(17) -0.0042(15) 0.0019(11) -0.0008(14)
C13 0.070(2) 0.064(3) 0.101(2) 0.018(2) -0.0067(17) 0.010(2)
C14 0.0417(14) 0.051(2) 0.0520(14) -0.0053(13) 0.0107(10) -0.0121(14)
C15 0.092(2) 0.059(3) 0.0619(17) 0.0118(16) 0.0068(15) -0.013(2)

loop_
_atom_type_symbol
_atom_type_description
_atom_type_scat_dispersion_real
_atom_type_scat_dispersion_imag
_atom_type_scat_source
C C 0.0033 0.0016 'International Tables Vol C Tables 4.2.6.8 and 6.1.1.4'
H H 0.0000 0.0000 'International Tables Vol C Tables 4.2.6.8 and 6.1.1.4'
O O 0.0106 0.0060 'International Tables Vol C Tables 4.2.6.8 and 6.1.1.4'
S S 0.1246 0.1234 'International Tables Vol C Tables 4.2.6.8 and 6.1.1.4'

loop_
_geom_angle_atom_site_label_1
_geom_angle_atom_site_label_2
_geom_angle_atom_site_label_3
_geom_angle
_geom_angle_site_symmetry_1
_geom_angle_site_symmetry_3
C11 S1 C2 104.71(11) . .
C12 O1 H1 103(2) . .
C14 O2 H1 106(2) . .
C2 C1 H1A 119.7 . .
C2 C1 C9 120.6(2) . .
C9 C1 H1A 119.7 . .
C1 C2 S1 124.93(18) . .
C1 C2 C3 119.8(2) . .
C3 C2 S1 115.23(18) . .
C2 C3 H3 119.6 . .
C4 C3 C2 120.7(2) . .
C4 C3 H3 119.6 . .
C3 C4 H4 119.4 . .
C3 C4 C10 121.2(2) . .
C10 C4 H4 119.4 . .
C6 C5 H5 119.6 . .
C6 C5 C10 120.9(3) . .
C10 C5 H5 119.6 . .
C5 C6 H6 119.8 . .
C5 C6 C7 120.4(3) . .
C7 C6 H6 119.8 . .
C6 C7 H7 119.7 . .
C8 C7 C6 120.6(3) . .
C8 C7 H7 119.7 . .
C7 C8 H8 119.8 . .
C7 C8 C9 120.5(3) . .
C9 C8 H8 119.8 . .
C8 C9 C1 121.9(2) . .
C8 C9 C10 119.0(2) . .
C10 C9 C1 119.1(2) . .
C4 C10 C5 122.8(2) . .
C4 C10 C9 118.6(2) . .
C9 C10 C5 118.6(2) . .
C12 C11 S1 120.1(2) . .
C14 C11 S1 119.6(2) . .
C14 C11 C12 120.0(2) . .
O1 C12 C11 120.5(3) . .
O1 C12 C13 117.2(3) . .
C11 C12 C13 122.3(3) . .
C12 C13 H13A 109.5 . .
C12 C13 H13B 109.5 . .
C12 C13 H13C 109.5 . .
H13A C13 H13B 109.5 . .
H13A C13 H13C 109.5 . .
H13B C13 H13C 109.5 . .
O2 C14 C11 119.8(3) . .
O2 C14 C15 116.3(3) . .
C11 C14 C15 123.8(3) . .
C14 C15 H15A 109.5 . .
C14 C15 H15B 109.5 . .
C14 C15 H15C 109.5 . .
H15A C15 H15B 109.5 . .
H15A C15 H15C 109.5 . .
H15B C15 H15C 109.5 . .

loop_
_geom_bond_atom_site_label_1
_geom_bond_atom_site_label_2
_geom_bond_distance
_geom_bond_site_symmetry_2
S1 C2 1.773(2) .
S1 C11 1.758(3) .
O1 H1 1.40(5) .
O1 C12 1.274(3) .
O2 H1 1.14(6) .
O2 C14 1.290(3) .
C1 H1A 0.9300 .
C1 C2 1.371(3) .
C1 C9 1.418(3) .
C2 C3 1.408(3) .
C3 H3 0.9300 .
C3 C4 1.353(3) .
C4 H4 0.9300 .
C4 C10 1.413(3) .
C5 H5 0.9300 .
C5 C6 1.352(4) .
C5 C10 1.416(3) .
C6 H6 0.9300 .
C6 C7 1.403(4) .
C7 H7 0.9300 .
C7 C8 1.361(4) .
C8 H8 0.9300 .
C8 C9 1.412(4) .
C9 C10 1.416(3) .
C11 C12 1.409(4) .
C11 C14 1.407(3) .
C12 C13 1.490(4) .
C13 H13A 0.9600 .
C13 H13B 0.9600 .
C13 H13C 0.9600 .
C14 C15 1.479(4) .
C15 H15A 0.9600 .
C15 H15B 0.9600 .
C15 H15C 0.9600 .

loop_
_geom_torsion_atom_site_label_1
_geom_torsion_atom_site_label_2
_geom_torsion_atom_site_label_3
_geom_torsion_atom_site_label_4
_geom_torsion
_geom_torsion_site_symmetry_1
_geom_torsion_site_symmetry_2
_geom_torsion_site_symmetry_3
_geom_torsion_site_symmetry_4
S1 C2 C3 C4 -179.3(2) . . . .
S1 C11 C12 O1 175.39(18) . . . .
S1 C11 C12 C13 -5.0(3) . . . .
S1 C11 C14 O2 -174.14(18) . . . .
S1 C11 C14 C15 5.1(3) . . . .
C1 C2 C3 C4 -0.1(4) . . . .
C1 C9 C10 C4 -0.9(4) . . . .
C1 C9 C10 C5 179.5(2) . . . .
C2 S1 C11 C12 87.2(2) . . . .
C2 S1 C11 C14 -97.72(19) . . . .
C2 C1 C9 C8 -178.9(2) . . . .
C2 C1 C9 C10 0.4(4) . . . .
C2 C3 C4 C10 -0.4(4) . . . .
C3 C4 C10 C5 -179.5(3) . . . .
C3 C4 C10 C9 0.9(4) . . . .
C5 C6 C7 C8 -0.8(5) . . . .
C6 C5 C10 C4 -179.1(3) . . . .
C6 C5 C10 C9 0.5(4) . . . .
C6 C7 C8 C9 0.0(5) . . . .
C7 C8 C9 C1 -179.7(3) . . . .
C7 C8 C9 C10 1.0(4) . . . .
C8 C9 C10 C4 178.4(2) . . . .
C8 C9 C10 C5 -1.2(4) . . . .
C9 C1 C2 S1 179.19(19) . . . .
C9 C1 C2 C3 0.1(4) . . . .
C10 C5 C6 C7 0.5(5) . . . .
C11 S1 C2 C1 9.5(3) . . . .
C11 S1 C2 C3 -171.4(2) . . . .
C12 C11 C14 O2 0.9(3) . . . .
C12 C11 C14 C15 -179.9(2) . . . .
C14 C11 C12 O1 0.3(4) . . . .
C14 C11 C12 C13 179.9(2) . . . .
